data_7115929
loop_
_publ_author_name
'Dan Dumitrescu'
'Yves-Marie Legrand'
'Eddy Petit'
'Arie van der Lee'
'Mihail Barboiu'

_publ_section_title
;
 Progressive compression of 1,omega-diammonium-alkanes inside a rigid
 crystalline molecular cage
;
_journal_name_full Chem.Commun.
_journal_page_first 14086
_journal_paper_doi 10.1039/C4cc03866E
_journal_volume 50
_journal_year 2014
_chemical_formula_moiety 'C16 H6 O12 S4, C11 H28 N2, 2(C H6 N3), 2(H2 O)'
_chemical_formula_sum 'C29 H50 N8 O14 S4'
_chemical_formula_weight 863.05
_space_group_IT_number 2
_symmetry_cell_setting triclinic
_symmetry_space_group_name_Hall '-P 1'
_symmetry_space_group_name_H-M 'P -1'
_atom_sites_solution_hydrogens difmap
_atom_sites_solution_primary iterative
_cell_angle_alpha 96.289(3)
_cell_angle_beta 95.622(3)
_cell_angle_gamma 94.839(3)
_cell_formula_units_Z 1
_cell_length_a 9.8826(4)
_cell_length_b 10.2939(4)
_cell_length_c 9.8156(4)
_cell_measurement_reflns_used 8267
_cell_measurement_temperature 293
_cell_measurement_theta_max 32.0910
_cell_measurement_theta_min 2.0830
_cell_volume 983.19(7)
_computing_cell_refinement
;
CrysAlisPro, Agilent Technologies,
Version 1.171.36.28 (release 01-02-2013 CrysAlis171 .NET)
(compiled Feb  1 2013,16:14:44)
;
_computing_data_collection
;
CrysAlisPro, Agilent Technologies,
Version 1.171.36.28 (release 01-02-2013 CrysAlis171 .NET)
(compiled Feb  1 2013,16:14:44)
;
_computing_data_reduction
;
CrysAlisPro, Agilent Technologies,
Version 1.171.36.28 (release 01-02-2013 CrysAlis171 .NET)
(compiled Feb  1 2013,16:14:44)
;
_computing_molecular_graphics 'CAMERON (Watkin et al., 1996)'
_computing_publication_material 'CRYSTALS (Betteridge et al., 2003)'
_computing_structure_refinement 'CRYSTALS (Betteridge et al., 2003)'
_computing_structure_solution 'Superflip (Palatinus & Chapuis, 2007)'
_diffrn_ambient_temperature 293
_diffrn_detector_area_resol_mean 16.0143
_diffrn_measured_fraction_theta_full 0.997
_diffrn_measured_fraction_theta_max 0.943
_diffrn_measurement_details
;
  1 omega   12.00   72.00   1.0000  147.0000
omega____ theta____ kappa____ phi______ frames
    -       26.0169   19.0000  150.0000 60

  2 omega   68.00   95.00   1.0000  147.0000
omega____ theta____ kappa____ phi______ frames
    -       26.0169   57.0000 -150.0000 27

  3 omega  -23.00   68.00   1.0000  147.0000
omega____ theta____ kappa____ phi______ frames
    -       26.0169 -100.0000   60.0000 91

  4 omega   28.00   96.00   1.0000  147.0000
omega____ theta____ kappa____ phi______ frames
    -       26.0169   77.0000  -60.0000 68

  5 omega   43.00   68.00   1.0000  147.0000
omega____ theta____ kappa____ phi______ frames
    -       26.0169 -100.0000 -180.0000 25

  6 omega   10.00   93.00   1.0000  147.0000
omega____ theta____ kappa____ phi______ frames
    -       26.0169   57.0000 -180.0000 83

  7 omega   -1.00   68.00   1.0000  147.0000
omega____ theta____ kappa____ phi______ frames
    -       26.0169 -100.0000  -90.0000 69

  8 omega -103.00  -78.00   1.0000  147.0000
omega____ theta____ kappa____ phi______ frames
    -      -26.9544  179.0000 -150.0000 25

  9 omega   -4.00   96.00   1.0000  147.0000
omega____ theta____ kappa____ phi______ frames
    -       26.0169   77.0000  150.0000 100

 10 omega    5.00   95.00   1.0000  147.0000
omega____ theta____ kappa____ phi______ frames
    -       26.0169   57.0000  -90.0000 90

 11 omega  -43.00   46.00   1.0000  147.0000
omega____ theta____ kappa____ phi______ frames
    -       26.0169  -57.0000 -180.0000 89

 12 omega   34.00  102.00   1.0000  147.0000
omega____ theta____ kappa____ phi______ frames
    -       26.0169  179.0000   60.0000 68

 13 omega -103.00  -56.00   1.0000  147.0000
omega____ theta____ kappa____ phi______ frames
    -      -26.9544 -179.0000    0.0000 47

 14 omega  -97.00    3.00   1.0000  147.0000
omega____ theta____ kappa____ phi______ frames
    -      -26.9544  -77.0000   30.0000 100

 15 omega   -4.00   96.00   1.0000  147.0000
omega____ theta____ kappa____ phi______ frames
    -       26.0169   77.0000  -30.0000 100

 16 omega   34.00  102.00   1.0000  147.0000
omega____ theta____ kappa____ phi______ frames
    -       26.0169  179.0000  150.0000 68

 17 omega   34.00   84.00   1.0000  147.0000
omega____ theta____ kappa____ phi______ frames
    -       26.0169  179.0000    0.0000 50

 18 omega  -43.00   46.00   1.0000  147.0000
omega____ theta____ kappa____ phi______ frames
    -       26.0169  -57.0000  120.0000 89

;
_diffrn_measurement_device Area
_diffrn_measurement_device_type 'Xcalibur, Sapphire3, Gemini'
_diffrn_measurement_method '\w scans'
_diffrn_orient_matrix_UB_11 -0.0581866000
_diffrn_orient_matrix_UB_12 0.0257566000
_diffrn_orient_matrix_UB_13 0.0243784000
_diffrn_orient_matrix_UB_21 0.0219316000
_diffrn_orient_matrix_UB_22 0.0657031000
_diffrn_orient_matrix_UB_23 -0.0178313000
_diffrn_orient_matrix_UB_31 -0.0384888000
_diffrn_orient_matrix_UB_32 -0.0164025000
_diffrn_orient_matrix_UB_33 -0.0627459000
_diffrn_radiation_monochromator graphite
_diffrn_radiation_source 'Enhance (Mo) X-ray Source'
_diffrn_radiation_type 'Mo K\a'
_diffrn_radiation_wavelength 0.71073
_diffrn_reflns_av_R_equivalents 0.038
_diffrn_reflns_av_unetI/netI 0.0473
_diffrn_reflns_limit_h_max 14
_diffrn_reflns_limit_h_min -14
_diffrn_reflns_limit_k_max 15
_diffrn_reflns_limit_k_min -15
_diffrn_reflns_limit_l_max 14
_diffrn_reflns_limit_l_min -14
_diffrn_reflns_number 31497
_diffrn_reflns_theta_full 28.552
_diffrn_reflns_theta_max 32.446
_diffrn_reflns_theta_min 2.000
_exptl_absorpt_coefficient_mu 0.316
_exptl_absorpt_correction_T_max 1.00000
_exptl_absorpt_correction_T_min 0.98185
_exptl_absorpt_correction_type multi-scan
_exptl_absorpt_process_details
;
CrysAlisPro, Agilent Technologies,
Version 1.171.36.28 (release 01-02-2013 CrysAlis171 .NET)
(compiled Feb  1 2013,16:14:44)
Empirical absorption correction using spherical harmonics,
 implemented in SCALE3 ABSPACK scaling algorithm.
;
_exptl_crystal_colour colourless
_exptl_crystal_density_diffrn 1.458
_exptl_crystal_density_method 'not measured'
_exptl_crystal_description prism
_exptl_crystal_F_000 456
_exptl_crystal_size_max 0.500
_exptl_crystal_size_mid 0.450
_exptl_crystal_size_min 0.400
_refine_diff_density_max 0.50
_refine_diff_density_min -0.38
_refine_ls_extinction_method None
_refine_ls_goodness_of_fit_ref 1.0233
_refine_ls_hydrogen_treatment constr
_refine_ls_matrix_type full
_refine_ls_number_parameters 298
_refine_ls_number_reflns 5199
_refine_ls_number_restraints 42
_refine_ls_R_factor_all 0.0670
_refine_ls_R_factor_gt 0.0479
_refine_ls_shift/su_max 0.0004576
_refine_ls_shift/su_mean 0.0000217
_refine_ls_structure_factor_coef F
_refine_ls_weighting_details
;
 Method, part 1, Chebychev polynomial, (Watkin, 1994, Prince, 1982) 
 [weight] = 1.0/[A~0~*T~0~(x)+A~1~*T~1~(x) ... +A~n-1~]*T~n-1~(x)] 
 where A~i~ are the Chebychev coefficients listed below and x= Fcalc/Fmax 
 Method = Robust Weighting (Prince, 1982)
 W = [weight] * [1-(deltaF/6*sigmaF)^2^]^2^ 
 A~i~ are:
 14.7 14.1 13.5 4.57 
;
_refine_ls_weighting_scheme calc
_refine_ls_wR_factor_all 0.0632
_refine_ls_wR_factor_gt 0.0539
_refine_ls_wR_factor_ref 0.0539
_reflns_limit_h_max 14
_reflns_limit_h_min -14
_reflns_limit_k_max 15
_reflns_limit_k_min -15
_reflns_limit_l_max 14
_reflns_limit_l_min 0
_reflns_number_gt 5199
_reflns_number_total 6688
_reflns_threshold_expression I>2.0\s(I)
_oxford_diffrn_Wilson_B_factor 0.00
_oxford_diffrn_Wilson_scale 0.00
_oxford_refine_ls_r_factor_ref 0.0479
_oxford_refine_ls_scale 4.238(9)
_oxford_reflns_number_all 6688
_oxford_reflns_threshold_expression_ref I>2.0\s(I)
_cod_data_source_file c4cc03866e2.cif
_cod_data_source_block 1c
_cod_original_sg_symbol_H-M 'P -1 '
_cod_database_code 7115929
_cell_oxdiff_length_a 9.8156(4)
_cell_oxdiff_length_b 9.8831(4)
_cell_oxdiff_length_c 10.2952(4)
_cell_oxdiff_angle_alpha 94.845(3)
_cell_oxdiff_angle_beta 96.293(3)
_cell_oxdiff_angle_gamma 95.622(3)
_cell_oxdiff_volume 983.34(7)
_montpellier_reflns_maxres 0.66
_montpellier_reflns_completeness_maxres 94.29
_montpellier_reflns_redundancy_maxres 4.71

loop_
_symmetry_equiv_pos_as_xyz
x,y,z
-x,-y,-z

loop_
_atom_site_label
_atom_site_type_symbol
_atom_site_fract_x
_atom_site_fract_y
_atom_site_fract_z
_atom_site_U_iso_or_equiv
_atom_site_occupancy
_atom_site_adp_type
_atom_site_refinement_flags_posn
_atom_site_refinement_flags_adp
_atom_site_disorder_group
S1 S 0.40880(3) 0.37230(3) 0.79005(4) 0.0263 1.0000 Uani . . .
O2 O 0.50523(13) 0.46560(13) 0.74148(16) 0.0441 1.0000 Uani . . .
O3 O 0.33827(14) 0.42963(12) 0.90236(13) 0.0400 1.0000 Uani . . .
O4 O 0.31298(13) 0.30284(13) 0.67854(13) 0.0400 1.0000 Uani . . .
C5 C 0.50651(12) 0.25261(12) 0.85900(13) 0.0229 1.0000 Uani . . .
C6 C 0.44440(11) 0.14461(12) 0.91345(13) 0.0212 1.0000 Uani . . .
C7 C 0.29924(12) 0.11936(13) 0.91245(15) 0.0256 1.0000 Uani . . .
H71 H 0.2376 0.1763 0.8721 0.0500 1.0000 Uiso R . .
C8 C 0.24273(12) 0.01613(13) 0.96825(15) 0.0257 1.0000 Uani . . .
C9 C 0.67426(11) 0.07323(11) 0.96882(13) 0.0215 1.0000 Uani . . .
C10 C 0.52974(11) 0.05499(11) 0.97062(12) 0.0197 1.0000 Uani . . .
C11 C 0.72955(12) 0.17967(12) 0.90646(14) 0.0233 1.0000 Uani . . .
C12 C 0.64669(12) 0.26834(12) 0.85425(14) 0.0258 1.0000 Uani . . .
H121 H 0.6948 0.3396 0.8116 0.0500 1.0000 Uiso R . .
S13 S 0.90714(3) 0.20368(3) 0.88755(4) 0.0282 1.0000 Uani . . .
O14 O 0.94462(12) 0.08444(13) 0.81508(14) 0.0407 1.0000 Uani . . .
O15 O 0.92066(13) 0.31537(16) 0.8101(2) 0.0615 1.0000 Uani . . .
O16 O 0.97781(12) 0.23083(14) 1.02687(15) 0.0442 1.0000 Uani . . .
O17 O 0.0865(4) 0.1247(5) 0.5605(3) 0.1337 1.0000 Uani . . .
N18 N 0.09668(15) 0.53743(14) 0.81667(17) 0.0383 1.0000 Uani . . .
H183 H 0.1695 0.5138 0.8553 0.0500 1.0000 Uiso R . .
H302 H 0.3895 0.4305 0.3893 0.0500 1.0000 Uiso R . .
H321 H 0.3221 0.3786 0.1610 0.0500 1.0000 Uiso R . .
H301 H 0.3282 0.3361 0.4862 0.0500 1.0000 Uiso R . .
H81 H 0.1535 0.0011 0.9693 0.0500 1.0000 Uiso R . .
H331 H 0.1217 0.1474 0.2305 0.0500 1.0000 Uiso R . .
H322 H 0.2096 0.2902 0.0966 0.0500 1.0000 Uiso R . .
H332 H 0.1486 0.1821 0.3986 0.0500 1.0000 Uiso R . .
H171 H 0.1551 0.1789 0.5960 0.1580 1.0000 Uiso R . .
H182 H 0.0417 0.4741 0.8225 0.0500 1.0000 Uiso R . .
H181 H 0.0732 0.6057 0.8644 0.0500 1.0000 Uiso R . .
C31 C 0.24946(18) 0.29699(16) 0.28980(17) 0.0367 1.0000 Uani . . .
N32 N 0.2579(2) 0.3380(2) 0.16771(17) 0.0513 1.0000 Uani . . .
N33 N 0.1592(2) 0.1983(2) 0.3029(2) 0.0594 1.0000 Uani . . .
H172 H 0.0456 0.1130 0.6322 0.1580 1.0000 Uiso R . .
C191 C 0.1231(4) 0.5797(4) 0.6841(4) 0.0379 0.5000 Uani . U 1
N30 N 0.3272(2) 0.35907(19) 0.39842(17) 0.0519 1.0000 Uani . . 1
H1911 H 0.0416 0.6053 0.6393 0.0463 0.5000 Uiso R . 1
H2011 H 0.1941 0.7638 0.7615 0.0603 0.5000 Uiso R . 1
H2012 H 0.3071 0.6680 0.7587 0.0603 0.5000 Uiso R . 1
C211 C 0.2689(7) 0.7414(5) 0.5771(7) 0.0604 0.5000 Uani . U 1
H2111 H 0.1911 0.7641 0.5233 0.0788 0.5000 Uiso R . 1
H2112 H 0.3097 0.6746 0.5255 0.0788 0.5000 Uiso R . 1
C221 C 0.3727(7) 0.8597(5) 0.6110(6) 0.0595 0.5000 Uani . U 1
H1912 H 0.1545 0.5099 0.6278 0.0463 0.5000 Uiso R . 1
C201 C 0.2290(4) 0.6940(4) 0.7082(5) 0.0438 0.5000 Uani . U 1
C241 C 0.4260(7) 0.9158(6) 0.4833(6) 0.0660 0.5000 Uani . U 1
H2412 H 0.4695 0.8507 0.4322 0.0875 0.5000 Uiso R . 1
H2411 H 0.3519 0.9414 0.4263 0.0875 0.5000 Uiso R . 1
H2211 H 0.3294 0.9259 0.6608 0.0740 0.5000 Uiso R . 1
H2212 H 0.4476 0.8360 0.6682 0.0740 0.5000 Uiso R . 1
H1921 H -0.0131 0.5828 0.6487 0.0711 0.5000 Uiso R . 2
C212 C 0.2371(7) 0.7263(7) 0.6491(9) 0.0741 0.5000 Uani . U 2
H2022 H 0.1266 0.6088 0.5019 0.0974 0.5000 Uiso R . 2
H2021 H 0.2373 0.5400 0.5823 0.0974 0.5000 Uiso R . 2
C222 C 0.3160(9) 0.7882(8) 0.5469(8) 0.0769 0.5000 Uani . U 2
H2221 H 0.2519 0.8084 0.4755 0.0920 0.5000 Uiso R . 2
H2222 H 0.3706 0.7240 0.5104 0.0920 0.5000 Uiso R . 2
C232 C 0.4093(8) 0.9078(9) 0.5929(7) 0.0760 0.5000 Uani . U 2
H2321 H 0.3575 0.9708 0.6365 0.0905 0.5000 Uiso R . 2
H2322 H 0.4794 0.8870 0.6579 0.0905 0.5000 Uiso R . 2
H2121 H 0.1707 0.7827 0.6762 0.1585 0.5000 Uiso R . 2
H2122 H 0.2977 0.7154 0.7275 0.1585 0.5000 Uiso R . 2
C192 C 0.0665(7) 0.5382(6) 0.6629(6) 0.0602 0.5000 Uani . U 2
C242 C 0.4742(8) 0.9681(7) 0.4769(7) 0.0773 0.5000 Uani . U 2
H1922 H 0.0478 0.4494 0.6228 0.0711 0.5000 Uiso R . 2
C202 C 0.1688(9) 0.5989(7) 0.5909(8) 0.0828 0.5000 Uani . U 2
H2421 H 0.4026 0.9926 0.4159 0.1462 0.5000 Uiso R . 2
H2422 H 0.5190 0.9012 0.4301 0.1462 0.5000 Uiso R . 2

loop_
_atom_site_aniso_label
_atom_site_aniso_U_11
_atom_site_aniso_U_22
_atom_site_aniso_U_33
_atom_site_aniso_U_23
_atom_site_aniso_U_13
_atom_site_aniso_U_12
S1 0.02392(14) 0.02595(15) 0.03155(16) 0.01478(11) 0.00205(11) 0.00336(10)
O2 0.0341(5) 0.0396(6) 0.0644(8) 0.0333(6) 0.0068(5) 0.0003(4)
O3 0.0450(6) 0.0392(6) 0.0407(6) 0.0110(5) 0.0082(5) 0.0189(5)
O4 0.0397(6) 0.0445(6) 0.0347(6) 0.0158(5) -0.0094(4) -0.0011(5)
C5 0.0189(5) 0.0231(5) 0.0287(6) 0.0106(4) 0.0035(4) 0.0022(4)
C6 0.0173(4) 0.0223(5) 0.0254(5) 0.0085(4) 0.0018(4) 0.0021(4)
C7 0.0175(5) 0.0256(5) 0.0358(6) 0.0125(5) 0.0019(4) 0.0035(4)
C8 0.0156(4) 0.0267(5) 0.0364(6) 0.0118(5) 0.0022(4) 0.0018(4)
C9 0.0152(4) 0.0213(5) 0.0291(5) 0.0076(4) 0.0028(4) 0.0007(3)
C10 0.0154(4) 0.0203(5) 0.0245(5) 0.0079(4) 0.0021(4) 0.0010(3)
C11 0.0161(4) 0.0230(5) 0.0316(6) 0.0082(4) 0.0034(4) -0.0009(4)
C12 0.0202(5) 0.0248(5) 0.0339(6) 0.0119(5) 0.0033(4) -0.0012(4)
S13 0.01655(13) 0.02622(15) 0.04235(19) 0.00872(12) 0.00520(11) -0.00245(10)
O14 0.0291(5) 0.0438(6) 0.0488(7) -0.0036(5) 0.0132(5) 0.0025(4)
O15 0.0293(6) 0.0530(8) 0.1117(14) 0.0503(9) 0.0157(7) -0.0031(5)
O16 0.0235(5) 0.0522(7) 0.0507(7) -0.0101(6) -0.0051(4) -0.0002(4)
O17 0.124(3) 0.194(4) 0.0692(15) 0.0044(19) 0.0304(16) -0.072(3)
N18 0.0323(6) 0.0319(6) 0.0513(8) 0.0065(5) 0.0058(5) 0.0020(5)
C31 0.0402(7) 0.0344(7) 0.0343(7) 0.0028(6) 0.0061(6) -0.0051(6)
N32 0.0596(10) 0.0602(10) 0.0303(7) 0.0046(6) 0.0034(6) -0.0129(8)
N33 0.0657(11) 0.0517(9) 0.0553(10) 0.0024(8) 0.0096(9) -0.0256(9)
C191 0.0347(16) 0.0310(15) 0.046(2) 0.0015(13) 0.0003(14) -0.0004(12)
N30 0.0617(10) 0.0571(10) 0.0314(7) 0.0126(6) -0.0046(6) -0.0232(8)
C211 0.074(3) 0.047(2) 0.059(3) 0.009(2) 0.022(2) -0.017(2)
C221 0.077(3) 0.046(2) 0.055(3) 0.006(2) 0.024(2) -0.013(2)
C201 0.049(2) 0.0396(18) 0.045(2) 0.0163(15) 0.0104(16) -0.0038(14)
C241 0.075(3) 0.061(3) 0.061(3) 0.007(2) 0.020(2) -0.016(3)
C212 0.077(4) 0.070(4) 0.072(4) 0.011(3) 0.018(3) -0.024(3)
C222 0.089(4) 0.067(3) 0.073(3) 0.004(3) 0.019(3) -0.014(3)
C232 0.080(4) 0.083(4) 0.063(3) 0.010(3) 0.025(3) -0.024(3)
C192 0.068(3) 0.062(3) 0.053(3) 0.020(2) 0.005(2) 0.005(3)
C242 0.093(4) 0.068(4) 0.064(3) -0.006(3) 0.029(3) -0.038(3)
C202 0.102(5) 0.074(4) 0.074(4) 0.015(3) 0.026(3) -0.005(3)

loop_
_atom_type_symbol
_atom_type_scat_dispersion_real
_atom_type_scat_dispersion_imag
_atom_type_scat_Cromer_Mann_a1
_atom_type_scat_Cromer_Mann_b1
_atom_type_scat_Cromer_Mann_a2
_atom_type_scat_Cromer_Mann_b2
_atom_type_scat_Cromer_Mann_a3
_atom_type_scat_Cromer_Mann_b3
_atom_type_scat_Cromer_Mann_a4
_atom_type_scat_Cromer_Mann_b4
_atom_type_scat_Cromer_Mann_c
_atom_type_scat_source
C 0.0033 0.0016 2.3100 20.8439 1.0200 10.2075 1.5886 0.5687 0.8650 51.6512 0.2156 'International Tables Vol C 4.2.6.8 and 6.1.1.4'
H 0.0000 0.0000 0.4930 10.5109 0.3229 26.1257 0.1402 3.1424 0.0408 57.7998 0.0030 'International Tables Vol C 4.2.6.8 and 6.1.1.4'
N 0.0061 0.0033 12.2126 0.0057 3.1322 9.8933 2.0125 28.9975 1.1663 0.5826 -11.5290 'International Tables Vol C 4.2.6.8 and 6.1.1.4'
O 0.0106 0.0060 3.0485 13.2771 2.2868 5.7011 1.5463 0.3239 0.8670 32.9089 0.2508 'International Tables Vol C 4.2.6.8 and 6.1.1.4'
S 0.1246 0.1234 6.9053 1.4679 5.2034 22.2151 1.4379 0.2536 1.5863 56.1720 0.8669 'International Tables Vol C 4.2.6.8 and 6.1.1.4'

loop_
_montpellier_diffrn_reflns_class_number
_montpellier_diffrn_reflns_class_d_res_high
_montpellier_diffrn_reflns_class_d_res_low
_montpellier_diffrn_reflns_class_redundancy
_montpellier_diffrn_reflns_class_av_i/ui
_diffrn_reflns_class_av_R_eq
_montpellier_diffrn_reflns_class_completeness_shell
_montpellier_diffrn_reflns_class_cumul_completeness
0 100.0 1.45 7.0 75.87 0.026 100.0 100.00
1 1.45 1.16 6.5 43.85 0.027 100.0 100.00
2 1.16 1.01 5.8 28.15 0.040 100.0 100.00
3 1.01 0.92 5.2 19.11 0.060 100.0 100.00
4 0.92 0.85 4.8 13.87 0.082 100.0 100.00
5 0.85 0.80 4.4 10.55 0.101 100.0 100.00
6 0.80 0.76 4.1 7.96 0.137 100.0 100.00
7 0.76 0.73 3.8 7.49 0.141 100.0 100.00
8 0.73 0.70 3.6 5.66 0.191 99.7 99.97
9 0.70 0.66 1.8 3.62 0.217 62.7 94.29

loop_
_geom_angle_atom_site_label_1
_geom_angle_site_symmetry_1
_geom_angle_atom_site_label_2
_geom_angle_atom_site_label_3
_geom_angle_site_symmetry_3
_geom_angle
_geom_angle_publ_flag
O2 . S1 O3 . 113.30(9) yes
O2 . S1 O4 . 112.26(8) yes
O3 . S1 O4 . 111.53(8) yes
O2 . S1 C5 . 106.22(6) yes
O3 . S1 C5 . 106.29(7) yes
O4 . S1 C5 . 106.68(7) yes
S1 . C5 C6 . 121.59(9) yes
S1 . C5 C12 . 117.30(9) yes
C6 . C5 C12 . 121.09(11) yes
C5 . C6 C7 . 123.19(10) yes
C5 . C6 C10 . 118.35(10) yes
C7 . C6 C10 . 118.46(10) yes
C6 . C7 H71 . 121.1 no
C6 . C7 C8 . 121.78(11) yes
H71 . C7 C8 . 117.1 no
C9 2_657 C8 C7 . 121.23(11) yes
C9 2_657 C8 H81 . 116.7 no
C7 . C8 H81 . 122.1 no
C8 2_657 C9 C10 . 118.85(10) yes
C8 2_657 C9 C11 . 122.71(10) yes
C10 . C9 C11 . 118.44(10) yes
C10 2_657 C10 C9 . 119.65(12) yes
C10 2_657 C10 C6 . 119.94(12) yes
C9 . C10 C6 . 120.41(10) yes
C9 . C11 C12 . 120.92(11) yes
C9 . C11 S13 . 121.81(9) yes
C12 . C11 S13 . 117.25(9) yes
C5 . C12 C11 . 120.67(11) yes
C5 . C12 H121 . 124.2 no
C11 . C12 H121 . 115.1 no
C11 . S13 O14 . 107.54(6) yes
C11 . S13 O15 . 104.88(7) yes
O14 . S13 O15 . 113.01(11) yes
C11 . S13 O16 . 106.32(7) yes
O14 . S13 O16 . 111.96(8) yes
O15 . S13 O16 . 112.51(11) yes
H171 . O17 H172 . 101.0 no
H183 . N18 H182 . 101.4 no
H183 . N18 H181 . 109.9 no
H182 . N18 H181 . 109.0 no
H183 . N18 C191 . 109.1 no
H182 . N18 C191 . 121.8 no
H181 . N18 C191 . 105.5 no
N32 . C31 N33 . 119.65(18) yes
N32 . C31 N30 . 119.54(16) yes
N33 . C31 N30 . 120.74(17) yes
H322 . N32 C31 . 116.9 no
H322 . N32 H321 . 122.4 no
C31 . N32 H321 . 115.1 no
H332 . N33 C31 . 115.1 no
H332 . N33 H331 . 124.4 no
C31 . N33 H331 . 120.0 no
N18 . C191 H1911 . 109.8 no
N18 . C191 H1912 . 109.8 no
H1911 . C191 H1912 . 109.5 no
N18 . C191 C201 . 108.7(3) yes
H1911 . C191 C201 . 109.2 no
H1912 . C191 C201 . 109.8 no
H302 . N30 H301 . 114.5 no
H302 . N30 C31 . 120.6 no
H301 . N30 C31 . 124.8 no
H2111 . C211 H2112 . 109.5 no
H2111 . C211 C221 . 109.6 no
H2112 . C211 C221 . 108.1 no
H2111 . C211 C201 . 110.4 no
H2112 . C211 C201 . 109.8 no
C221 . C211 C201 . 109.5(5) yes
C211 . C221 C241 . 114.6(5) yes
C211 . C221 H2211 . 106.8 no
C241 . C221 H2211 . 108.5 no
C211 . C221 H2212 . 108.2 no
C241 . C221 H2212 . 109.2 no
H2211 . C221 H2212 . 109.5 no
C211 . C201 C191 . 113.0(4) yes
C211 . C201 H2012 . 109.3 no
C191 . C201 H2012 . 107.8 no
C211 . C201 H2011 . 108.8 no
C191 . C201 H2011 . 108.4 no
H2012 . C201 H2011 . 109.5 no
C221 . C241 H2412 . 109.6 no
C221 . C241 H2411 . 109.8 no
H2412 . C241 H2411 . 109.5 no
C222 . C212 H2121 . 108.5 no
C222 . C212 H2122 . 109.2 no
H2121 . C212 H2122 . 109.5 no
C222 . C212 C202 . 111.4(7) yes
H2121 . C212 C202 . 109.2 no
H2122 . C212 C202 . 109.0 no
C212 . C222 H2221 . 107.4 no
C212 . C222 H2222 . 106.7 no
H2221 . C222 H2222 . 109.5 no
C212 . C222 C232 . 119.4(6) yes
H2221 . C222 C232 . 107.4 no
H2222 . C222 C232 . 106.3 no
C222 . C232 H2321 . 107.3 no
C222 . C232 H2322 . 108.4 no
H2321 . C232 H2322 . 109.5 no
C222 . C232 C242 . 114.2(6) yes
H2321 . C232 C242 . 108.3 no
H2322 . C232 C242 . 109.0 no
N18 . C192 H1921 . 106.8 no
N18 . C192 H1922 . 107.4 no
H1921 . C192 H1922 . 109.5 no
N18 . C192 C202 . 118.1(6) yes
H1921 . C192 C202 . 107.3 no
H1922 . C192 C202 . 107.6 no
C232 . C242 C242 2_676 100.4(10) yes
C232 . C242 H2421 . 107.6 no
C242 2_676 C242 H2421 . 115.3 no
C232 . C242 H2422 . 106.7 no
C242 2_676 C242 H2422 . 116.3 no
H2421 . C242 H2422 . 109.5 no
C212 . C202 C192 . 118.9(7) yes
C212 . C202 H2022 . 107.1 no
C192 . C202 H2022 . 107.0 no
C212 . C202 H2021 . 107.3 no
C192 . C202 H2021 . 106.9 no
H2022 . C202 H2021 . 109.5 no

loop_
_geom_bond_atom_site_label_1
_geom_bond_atom_site_label_2
_geom_bond_site_symmetry_2
_geom_bond_distance
_geom_bond_publ_flag
S1 O2 . 1.4466(12) yes
S1 O3 . 1.4583(13) yes
S1 O4 . 1.4551(13) yes
S1 C5 . 1.7787(12) yes
C5 C6 . 1.4063(16) yes
C5 C12 . 1.3872(16) yes
C6 C7 . 1.4351(16) yes
C6 C10 . 1.4245(15) yes
C7 H71 . 0.967 no
C7 C8 . 1.3522(17) yes
C8 C9 2_657 1.4328(16) yes
C8 H81 . 0.883 no
C9 C10 . 1.4268(15) yes
C9 C11 . 1.4090(16) yes
C10 C10 2_657 1.434(2) yes
C11 C12 . 1.3830(17) yes
C11 S13 . 1.7823(12) yes
C12 H121 . 0.994 no
S13 O14 . 1.4446(13) yes
S13 O15 . 1.4502(14) yes
S13 O16 . 1.4601(14) yes
O17 H171 . 0.860 no
O17 H172 . 0.860 no
N18 H183 . 0.847 no
N18 H182 . 0.824 no
N18 H181 . 0.862 no
N18 C191 . 1.457(4) yes
H302 N30 . 0.936 no
H321 N32 . 0.743 no
H301 N30 . 0.917 no
H331 N33 . 0.867 no
H322 N32 . 0.881 no
H332 N33 . 0.986 no
C31 N32 . 1.321(2) yes
C31 N33 . 1.319(2) yes
C31 N30 . 1.320(2) yes
C191 H1911 . 0.950 no
C191 H1912 . 0.950 no
C191 C201 . 1.489(6) yes
H2011 C201 . 0.950 no
H2012 C201 . 0.950 no
C211 H2111 . 0.950 no
C211 H2112 . 0.950 no
C211 C221 . 1.509(7) yes
C211 C201 . 1.502(8) yes
C221 C241 . 1.556(8) yes
C221 H2211 . 0.950 no
C221 H2212 . 0.950 no
C241 H2412 . 0.950 no
C241 H2411 . 0.950 no
H1921 C192 . 0.950 no
C212 C222 . 1.493(11) yes
C212 H2121 . 0.950 no
C212 H2122 . 0.950 no
C212 C202 . 1.453(9) yes
H2022 C202 . 0.950 no
H2021 C202 . 0.950 no
C222 H2221 . 0.950 no
C222 H2222 . 0.950 no
C222 C232 . 1.475(10) yes
C232 H2321 . 0.950 no
C232 H2322 . 0.950 no
C232 C242 . 1.525(9) yes
C192 H1922 . 0.950 no
C192 C202 . 1.429(9) yes
C242 C242 2_676 0.855(12) yes
C242 H2421 . 0.950 no
C242 H2422 . 0.950 no

loop_
_geom_hbond_atom_site_label_D
_geom_hbond_atom_site_label_H
_geom_hbond_atom_site_label_A
_geom_hbond_site_symmetry_A
_geom_hbond_angle_DHA
_geom_hbond_distance_DH
_geom_hbond_distance_HA
_geom_hbond_distance_DA
_geom_hbond_publ_flag
N18 H183 O3 . 165.82(6) 0.847 1.981 2.810(6) yes
N30 H302 O2 2_666 147.18(6) 0.936 2.062 2.893(6) yes
N32 H321 O2 2_666 149.05(6) 0.743 2.298 2.960(6) yes
N30 H301 O4 . 172.71(8) 0.917 1.973 2.885(6) yes
N33 H331 O14 2_656 133.58(7) 0.867 2.402 3.065(6) yes
N32 H322 O16 1_454 135.94(6) 0.881 2.336 3.031(6) yes
N33 H332 O17 . 165.14(11) 0.986 1.894 2.858(6) yes
O17 H171 O4 . 179.66(11) 0.860 1.977 2.837(6) yes
N18 H182 O15 1_455 171.49(8) 0.824 1.927 2.744(6) yes
N18 H181 O16 2_667 178.22(6) 0.862 2.021 2.882(6) yes
O17 H172 O14 1_455 179.32(9) 0.860 2.173 3.033(6) yes
